data_4503479
loop_
_publ_author_name
'Nockemann, Peter'
'Thijs, Ben'
'Hecke, Kristof Van'
'Meervelt, Luc Van'
'Binnemans, Koen'

_publ_section_title
;
 Polynuclear Metal Complexes Obtained from the Task-Specific Ionic Liquid
 Betainium Bistriflimide
;
_journal_issue 4
_journal_name_full 'Crystal Growth &amp; Design'
_journal_page_first 1353
_journal_paper_doi 10.1021/cg701187t
_journal_volume 8
_journal_year 2008
_chemical_formula_moiety 'C50 H116 Co3 N10 O22, C4 F12 N2 O8 S4, 8(C2 F6 N O4 S2), 2(C5 H12 N O2)'
_chemical_formula_sum 'C80 H140 Co3 F60 N22 O66 S20'
_chemical_formula_weight 4424.60
_chemical_name_systematic
; 
 ? 
;
_space_group_IT_number 2
_symmetry_cell_setting triclinic
_symmetry_space_group_name_Hall '-P 1'
_symmetry_space_group_name_H-M 'P -1'
_atom_sites_solution_hydrogens geom
_atom_sites_solution_primary direct
_atom_sites_solution_secondary difmap
_audit_creation_method SHELXL-97
_cell_angle_alpha 107.573(19)
_cell_angle_beta 101.12(2)
_cell_angle_gamma 91.82(2)
_cell_formula_units_Z 1
_cell_length_a 15.283(5)
_cell_length_b 15.535(5)
_cell_length_c 19.275(5)
_cell_measurement_temperature 100(2)
_cell_volume 4261(2)
_computing_cell_refinement 'Bruker SAINT'
_computing_data_collection 'Bruker SMART'
_computing_data_reduction 'Bruker SAINT'
_computing_publication_material Platon
_computing_structure_refinement 'SHELXL-97 (Sheldrick, 1997)'
_computing_structure_solution 'SHELXS-97 (Sheldrick, 1990)'
_diffrn_ambient_temperature 100(2)
_diffrn_measured_fraction_theta_full .967
_diffrn_measured_fraction_theta_max .967
_diffrn_measurement_device_type 'SMART 6000'
_diffrn_measurement_method '\w and \f scans'
_diffrn_radiation_monochromator 'crossed G\"obel mirrors'
_diffrn_radiation_source 'fine-focus sealed tube'
_diffrn_radiation_type CuK\a
_diffrn_radiation_wavelength 1.54178
_diffrn_reflns_av_R_equivalents 0.1574
_diffrn_reflns_av_sigmaI/netI 0.1595
_diffrn_reflns_limit_h_max 18
_diffrn_reflns_limit_h_min -18
_diffrn_reflns_limit_k_max 18
_diffrn_reflns_limit_k_min -18
_diffrn_reflns_limit_l_max 21
_diffrn_reflns_limit_l_min -22
_diffrn_reflns_number 40289
_diffrn_reflns_theta_full 66.59
_diffrn_reflns_theta_max 66.59
_diffrn_reflns_theta_min 2.46
_exptl_absorpt_coefficient_mu 5.976
_exptl_absorpt_correction_T_max 0.303
_exptl_absorpt_correction_T_min 0.176
_exptl_absorpt_correction_type multi-scan
_exptl_absorpt_process_details 'Bruker SADABS'
_exptl_crystal_colour purple
_exptl_crystal_density_diffrn 1.724
_exptl_crystal_density_method 'not measured'
_exptl_crystal_description block
_exptl_crystal_F_000 2243
_exptl_crystal_size_max 0.4
_exptl_crystal_size_mid 0.25
_exptl_crystal_size_min 0.2
_refine_diff_density_max 1.726
_refine_diff_density_min -1.403
_refine_diff_density_rms .141
_refine_ls_extinction_method none
_refine_ls_goodness_of_fit_ref 1.138
_refine_ls_hydrogen_treatment mixed
_refine_ls_matrix_type full
_refine_ls_number_parameters 1492
_refine_ls_number_reflns 14548
_refine_ls_number_restraints 562
_refine_ls_restrained_S_all 1.154
_refine_ls_R_factor_all 0.1631
_refine_ls_R_factor_gt 0.0990
_refine_ls_shift/su_max 0.000
_refine_ls_shift/su_mean 0.000
_refine_ls_structure_factor_coef Fsqd
_refine_ls_weighting_details 'calc w=1/[\s^2^(Fo^2^)+(0.0001P)^2^+21.0000P] where P=(Fo^2^+2Fc^2^)/3'
_refine_ls_weighting_scheme calc
_refine_ls_wR_factor_gt 0.2112
_refine_ls_wR_factor_ref 0.2388
_reflns_number_gt 7502
_reflns_number_total 14548
_reflns_threshold_expression >2sigma(I)
_cod_data_source_file cg701187t-file005.cif
_cod_data_source_block wg145
_cod_database_code 4503479

loop_
_symmetry_equiv_pos_as_xyz
'x, y, z'
'-x, -y, -z'

loop_
_atom_site_label
_atom_site_type_symbol
_atom_site_fract_x
_atom_site_fract_y
_atom_site_fract_z
_atom_site_U_iso_or_equiv
_atom_site_adp_type
_atom_site_occupancy
_atom_site_symmetry_multiplicity
_atom_site_calc_flag
_atom_site_refinement_flags
_atom_site_disorder_assembly
_atom_site_disorder_group
C1 C 0.2228(3) 0.3459(3) 0.3427(3) 0.0319(13) Uani 1 1 d . . .
C2 C 0.1384(3) 0.2806(3) 0.3298(3) 0.0372(14) Uani 1 1 d . . .
H2A H 0.1554 0.2352 0.3554 0.045 Uiso 1 1 calc R . .
H2B H 0.0941 0.3161 0.3547 0.045 Uiso 1 1 calc R . .
C3 C 0.0104(4) 0.1748(4) 0.2540(4) 0.0573(19) Uani 1 1 d . . .
H3A H -0.0168 0.1343 0.2040 0.086 Uiso 1 1 calc R . .
H3B H -0.0332 0.2156 0.2730 0.086 Uiso 1 1 calc R . .
H3C H 0.0283 0.1387 0.2873 0.086 Uiso 1 1 calc R . .
C4 C 0.0641(4) 0.2919(4) 0.2072(3) 0.0557(18) Uani 1 1 d . . .
H4A H 0.0332 0.3401 0.2358 0.084 Uiso 1 1 calc R . .
H4B H 0.0235 0.2578 0.1602 0.084 Uiso 1 1 calc R . .
H4C H 0.1169 0.3189 0.1967 0.084 Uiso 1 1 calc R . .
C5 C 0.1501(4) 0.1647(4) 0.2111(3) 0.0508(18) Uani 1 1 d . . .
H5A H 0.1186 0.1347 0.1595 0.076 Uiso 1 1 calc R . .
H5B H 0.1633 0.1190 0.2364 0.076 Uiso 1 1 calc R . .
H5C H 0.2062 0.1974 0.2117 0.076 Uiso 1 1 calc R . .
C6 C 0.4441(4) 0.3083(3) 0.1578(3) 0.0373(14) Uani 1 1 d D . .
C7 C 0.4390(4) 0.2438(3) 0.0808(3) 0.0439(16) Uani 1 1 d . . .
H7A H 0.4354 0.2798 0.0459 0.053 Uiso 1 1 calc R . .
H7B H 0.4957 0.2147 0.0805 0.053 Uiso 1 1 calc R . .
C8 C 0.3643(5) 0.1098(4) 0.0980(5) 0.079(3) Uani 1 1 d . . .
H8A H 0.3117 0.0651 0.0774 0.119 Uiso 1 1 calc R . .
H8B H 0.3626 0.1457 0.1491 0.119 Uiso 1 1 calc R . .
H8C H 0.4189 0.0783 0.0982 0.119 Uiso 1 1 calc R . .
C9 C 0.2781(4) 0.2080(4) 0.0439(4) 0.065(2) Uani 1 1 d . . .
H9A H 0.2664 0.2375 0.0934 0.097 Uiso 1 1 calc R . .
H9B H 0.2309 0.1588 0.0159 0.097 Uiso 1 1 calc R . .
H9C H 0.2787 0.2526 0.0172 0.097 Uiso 1 1 calc R . .
C10 C 0.3714(6) 0.1174(5) -0.0281(4) 0.093(3) Uani 1 1 d . . .
H10A H 0.3314 0.0611 -0.0456 0.140 Uiso 1 1 calc R . .
H10B H 0.4333 0.1029 -0.0282 0.140 Uiso 1 1 calc R . .
H10C H 0.3543 0.1539 -0.0613 0.140 Uiso 1 1 calc R . .
C11 C 0.3693(3) 0.5735(3) 0.2825(3) 0.0319(13) Uani 1 1 d . . .
C12 C 0.3656(4) 0.6324(3) 0.2318(3) 0.0436(16) Uani 1 1 d . . .
H12A H 0.3586 0.6952 0.2611 0.052 Uiso 1 1 calc R . .
H12B H 0.4240 0.6334 0.2168 0.052 Uiso 1 1 calc R . .
C13 C 0.2054(3) 0.5906(4) 0.1822(3) 0.0503(17) Uani 1 1 d . . .
H13A H 0.1568 0.5893 0.1404 0.075 Uiso 1 1 calc R . .
H13B H 0.2001 0.6404 0.2263 0.075 Uiso 1 1 calc R . .
H13C H 0.2014 0.5329 0.1928 0.075 Uiso 1 1 calc R . .
C14 C 0.3113(4) 0.5217(4) 0.1046(3) 0.0482(17) Uani 1 1 d . . .
H14A H 0.3056 0.4685 0.1214 0.072 Uiso 1 1 calc R . .
H14B H 0.3721 0.5300 0.0969 0.072 Uiso 1 1 calc R . .
H14C H 0.2679 0.5125 0.0578 0.072 Uiso 1 1 calc R . .
C15 C 0.2896(4) 0.6810(3) 0.1292(3) 0.0493(17) Uani 1 1 d . . .
H15A H 0.2475 0.6618 0.0808 0.074 Uiso 1 1 calc R . .
H15B H 0.3494 0.6966 0.1225 0.074 Uiso 1 1 calc R . .
H15C H 0.2696 0.7342 0.1626 0.074 Uiso 1 1 calc R . .
C16 C 0.5879(4) 0.4865(3) 0.3646(3) 0.0351(14) Uani 1 1 d . . .
C17 C 0.6673(3) 0.5117(4) 0.3357(3) 0.0399(15) Uani 1 1 d . . .
H17A H 0.6822 0.4558 0.3005 0.048 Uiso 1 1 calc R . .
H17B H 0.6483 0.5533 0.3069 0.048 Uiso 1 1 calc R . .
C18 C 0.8176(3) 0.5723(5) 0.3476(3) 0.0534(18) Uani 1 1 d . . .
H18A H 0.8269 0.5147 0.3124 0.080 Uiso 1 1 calc R . .
H18B H 0.8746 0.6000 0.3816 0.080 Uiso 1 1 calc R . .
H18C H 0.7942 0.6134 0.3201 0.080 Uiso 1 1 calc R . .
C19 C 0.7361(3) 0.6458(3) 0.4436(3) 0.0383(15) Uani 1 1 d . . .
H19A H 0.7163 0.6862 0.4145 0.057 Uiso 1 1 calc R . .
H19B H 0.7921 0.6730 0.4794 0.057 Uiso 1 1 calc R . .
H19C H 0.6900 0.6367 0.4704 0.057 Uiso 1 1 calc R . .
C20 C 0.7875(4) 0.4947(4) 0.4345(3) 0.0435(16) Uani 1 1 d . . .
H20A H 0.7464 0.4870 0.4659 0.065 Uiso 1 1 calc R . .
H20B H 0.8462 0.5217 0.4660 0.065 Uiso 1 1 calc R . .
H20C H 0.7940 0.4355 0.4000 0.065 Uiso 1 1 calc R . .
C21 C 0.4693(3) 0.2964(3) 0.4135(3) 0.0288(12) Uani 1 1 d . . .
C22 C 0.4846(3) 0.1989(3) 0.4148(3) 0.0295(12) Uani 1 1 d . . .
H22A H 0.4252 0.1637 0.4005 0.035 Uiso 1 1 calc R . .
H22B H 0.5179 0.1714 0.3756 0.035 Uiso 1 1 calc R . .
C23 C 0.6263(3) 0.2340(3) 0.5073(3) 0.0353(14) Uani 1 1 d . . .
H23A H 0.6233 0.2980 0.5107 0.053 Uiso 1 1 calc R . .
H23B H 0.6609 0.2053 0.4701 0.053 Uiso 1 1 calc R . .
H23C H 0.6556 0.2295 0.5559 0.053 Uiso 1 1 calc R . .
C24 C 0.5405(4) 0.0866(3) 0.4698(3) 0.0471(17) Uani 1 1 d . . .
H24A H 0.5743 0.0762 0.5148 0.071 Uiso 1 1 calc R . .
H24B H 0.5718 0.0642 0.4290 0.071 Uiso 1 1 calc R . .
H24C H 0.4805 0.0542 0.4561 0.071 Uiso 1 1 calc R . .
C25 C 0.4832(3) 0.2177(3) 0.5463(3) 0.0347(13) Uani 1 1 d . . .
H25A H 0.4830 0.2838 0.5608 0.052 Uiso 1 1 calc R . .
H25B H 0.5127 0.2003 0.5892 0.052 Uiso 1 1 calc R . .
H25C H 0.4213 0.1894 0.5292 0.052 Uiso 1 1 calc R . .
C26 C 0.8769(4) 0.9266(5) 0.2021(4) 0.063(2) Uani 1 1 d D . .
C27 C 0.8792(4) 0.8304(4) 0.2000(3) 0.0480(17) Uani 1 1 d . . .
H27A H 0.8194 0.8081 0.2038 0.058 Uiso 1 1 calc R . .
H27B H 0.8897 0.7945 0.1509 0.058 Uiso 1 1 calc R . .
C28 C 1.0394(3) 0.8301(4) 0.2473(3) 0.0450(16) Uani 1 1 d . . .
H28A H 1.0479 0.7864 0.2009 0.068 Uiso 1 1 calc R . .
H28B H 1.0832 0.8234 0.2894 0.068 Uiso 1 1 calc R . .
H28C H 1.0479 0.8918 0.2449 0.068 Uiso 1 1 calc R . .
C29 C 0.9392(5) 0.8625(5) 0.3346(4) 0.068(2) Uani 1 1 d . . .
H29A H 0.9630 0.9259 0.3471 0.102 Uiso 1 1 calc R . .
H29B H 0.9736 0.8348 0.3693 0.102 Uiso 1 1 calc R . .
H29C H 0.8762 0.8600 0.3384 0.102 Uiso 1 1 calc R . .
C30 C 0.9301(4) 0.7122(4) 0.2448(5) 0.075(3) Uani 1 1 d . . .
H30A H 0.8793 0.7006 0.2660 0.113 Uiso 1 1 calc R . .
H30B H 0.9837 0.6908 0.2689 0.113 Uiso 1 1 calc R . .
H30C H 0.9168 0.6799 0.1912 0.113 Uiso 1 1 calc R . .
C31 C 0.1986(4) 1.0139(4) 0.4618(3) 0.0490(17) Uani 1 1 d . . .
C32 C 0.3593(4) 0.9706(4) 0.2462(3) 0.0467(17) Uani 1 1 d . . .
C33 C 0.6123(5) 0.8569(5) 0.2726(4) 0.074(2) Uani 1 1 d . . .
C34 C 0.6366(5) 0.5381(5) 0.1050(4) 0.071(2) Uani 1 1 d . . .
C35 C 0.9199(4) 0.4567(4) 0.6520(3) 0.0429(16) Uani 1 1 d . . .
C36 C 0.9055(4) 0.1650(4) 0.4385(3) 0.0503(18) Uani 1 1 d . . .
N1 N 0.0923(3) 0.2302(3) 0.2506(2) 0.0382(12) Uani 1 1 d . . .
N2 N 0.3638(4) 0.1713(3) 0.0513(3) 0.0595(18) Uani 1 1 d . . .
N3 N 0.2930(3) 0.6045(3) 0.1628(2) 0.0356(12) Uani 1 1 d . . .
N4 N 0.7513(3) 0.5552(3) 0.3918(2) 0.0361(12) Uani 1 1 d . . .
N5 N 0.5327(3) 0.1864(2) 0.4846(2) 0.0322(11) Uani 1 1 d . . .
N6 N 0.9463(3) 0.8124(3) 0.2577(3) 0.0477(14) Uani 1 1 d . . .
N7 N 0.3181(3) 1.0067(3) 0.3786(2) 0.0356(12) Uani 1 1 d . . .
N8 N 0.6699(3) 0.7142(3) 0.1862(3) 0.0556(15) Uani 1 1 d . . .
N9 N 0.9513(3) 0.3028(3) 0.5642(3) 0.0441(14) Uani 1 1 d . . .
O1 O 0.2609(2) 0.3409(2) 0.28928(18) 0.0345(9) Uani 1 1 d . . .
O2 O 0.2449(2) 0.3965(2) 0.40767(18) 0.0352(10) Uani 1 1 d . . .
O3 O 0.3939(2) 0.3019(2) 0.19740(18) 0.0348(9) Uani 1 1 d D . .
O4 O 0.5117(3) 0.3701(2) 0.1735(2) 0.0440(11) Uani 1 1 d D . .
H4 H 0.5198 0.4017 0.2185 0.066 Uiso 1 1 calc RD . .
O5 O 0.3540(2) 0.4868(2) 0.25066(18) 0.0353(9) Uani 1 1 d . . .
O6 O 0.3880(2) 0.6137(2) 0.3493(2) 0.0402(10) Uani 1 1 d . . .
O7 O 0.5211(2) 0.4466(2) 0.31180(19) 0.0382(10) Uani 1 1 d . . .
O8 O 0.5910(2) 0.5065(2) 0.43241(18) 0.0363(10) Uani 1 1 d . . .
O9 O 0.4335(2) 0.2972(2) 0.34961(17) 0.0318(9) Uani 1 1 d . . .
O10 O 0.4952(2) 0.3609(2) 0.47242(18) 0.0333(9) Uani 1 1 d . . .
O11 O 0.3907(2) 0.4912(2) 0.41423(18) 0.0308(9) Uani 1 1 d D . .
O12 O 0.9282(3) 0.9888(3) 0.2457(3) 0.0747(18) Uani 1 1 d D . .
O13 O 0.8114(3) 0.9405(4) 0.1545(4) 0.137(2) Uani 1 1 d D . .
H13 H 0.8134 0.9960 0.1588 0.205 Uiso 1 1 calc RD . .
O14 O 0.1600(2) 1.0438(2) 0.3346(2) 0.0468(11) Uani 1 1 d . . .
O15 O 0.2673(3) 1.1530(3) 0.4372(2) 0.0499(13) Uani 1 1 d . . .
O16 O 0.2338(2) 0.8750(2) 0.2683(2) 0.0478(12) Uani 1 1 d . . .
O17 O 0.3884(3) 0.8684(3) 0.3296(2) 0.0525(12) Uani 1 1 d . . .
O18 O 0.5825(3) 0.6919(3) 0.2772(2) 0.0691(15) Uani 1 1 d . . .
O19 O 0.7337(3) 0.7656(3) 0.3172(3) 0.0593(13) Uani 1 1 d . . .
O20 O 0.5112(3) 0.6414(4) 0.1169(3) 0.085(2) Uani 1 1 d . . .
O21 O 0.6232(4) 0.6649(4) 0.0465(3) 0.0885(18) Uani 1 1 d . . .
O22 O 0.7940(3) 0.3573(3) 0.5462(2) 0.0503(12) Uani 1 1 d . . .
O23 O 0.8535(3) 0.3036(3) 0.6516(2) 0.0534(12) Uani 1 1 d . . .
O24 O 0.9107(3) 0.3322(3) 0.4399(3) 0.0654(14) Uani 1 1 d . . .
O25 O 1.0497(3) 0.2723(3) 0.4772(3) 0.0663(15) Uani 1 1 d . . .
F1 F 0.2630(3) 1.0261(3) 0.5209(2) 0.0661(12) Uani 1 1 d . . .
F2 F 0.1748(2) 0.9257(2) 0.4309(2) 0.0611(11) Uani 1 1 d . . .
F3 F 0.1285(2) 1.0528(3) 0.4826(2) 0.0695(11) Uani 1 1 d . . .
F4 F 0.3091(3) 1.0338(2) 0.2330(2) 0.0712(11) Uani 1 1 d . . .
F5 F 0.4430(2) 1.0096(2) 0.2747(2) 0.0560(10) Uani 1 1 d . . .
F6 F 0.3599(2) 0.9079(2) 0.18188(18) 0.0563(10) Uani 1 1 d . . .
F7 F 0.5932(3) 0.8919(3) 0.3366(3) 0.0852(16) Uani 1 1 d . . .
F8 F 0.5353(3) 0.8446(4) 0.2187(3) 0.1151(18) Uani 1 1 d . . .
F9 F 0.6722(4) 0.9087(3) 0.2597(3) 0.1147(17) Uani 1 1 d . . .
F10 F 0.7208(3) 0.5321(3) 0.0962(3) 0.0918(16) Uani 1 1 d . . .
F11 F 0.5878(4) 0.4771(3) 0.0476(2) 0.1002(19) Uani 1 1 d . . .
F12 F 0.6341(4) 0.5174(3) 0.1651(2) 0.0942(17) Uani 1 1 d . . .
F13 F 0.8602(2) 0.5013(2) 0.6898(2) 0.0533(10) Uani 1 1 d . . .
F14 F 0.9414(2) 0.5044(2) 0.6111(2) 0.0548(10) Uani 1 1 d . . .
F15 F 0.9909(2) 0.4569(2) 0.7029(2) 0.0595(12) Uani 1 1 d . . .
F16 F 0.9047(3) 0.1371(3) 0.3678(2) 0.0898(15) Uani 1 1 d . . .
F17 F 0.9466(3) 0.1091(2) 0.4704(3) 0.0743(13) Uani 1 1 d . . .
F18 F 0.8200(2) 0.1621(2) 0.4477(2) 0.0585(11) Uani 1 1 d . . .
S1 S 0.23493(9) 1.06080(8) 0.39452(8) 0.0383(3) Uani 1 1 d . . .
S2 S 0.31807(9) 0.92101(8) 0.30938(7) 0.0374(3) Uani 1 1 d . . .
S3 S 0.65059(10) 0.74530(11) 0.26442(9) 0.0518(4) Uani 1 1 d . . .
S4 S 0.60286(12) 0.65124(14) 0.11163(9) 0.0653(5) Uani 1 1 d . . .
S5 S 0.86809(9) 0.34354(9) 0.59687(8) 0.0414(4) Uani 1 1 d . . .
S6 S 0.95790(10) 0.28132(9) 0.48091(8) 0.0430(4) Uani 1 1 d . . .
Co1 Co 0.39003(5) 0.39553(5) 0.30644(4) 0.0295(2) Uani 1 1 d . . .
Co2 Co 0.5000 0.5000 0.5000 0.0271(3) Uani 1 2 d S . .
S7A S 0.75706(17) 0.29484(17) 0.16530(15) 0.0248(7) Uani 0.3790(15) 1 d PDU A 1
C37A C 0.7339(4) 0.3031(4) 0.0701(4) 0.060(3) Uani 0.3790(15) 1 d PDU A 1
O27A O 0.7416(6) 0.3830(4) 0.2096(5) 0.045(3) Uani 0.3790(15) 1 d PDU A 1
F19A F 0.6529(4) 0.3282(5) 0.0528(5) 0.065(3) Uani 0.3790(15) 1 d PDU A 1
N10A N 0.6717(4) 0.2305(3) 0.1559(5) 0.038(2) Uani 0.3790(15) 1 d PDU A 1
F21A F 0.7923(5) 0.3631(5) 0.0628(5) 0.085(3) Uani 0.3790(15) 1 d PDU A 1
O26A O 0.8444(4) 0.2649(6) 0.1751(6) 0.051(3) Uani 0.3790(15) 1 d PDU A 1
F20A F 0.7375(6) 0.2237(4) 0.0203(4) 0.068(3) Uani 0.3790(15) 1 d PDU A 1
C38A C 0.6571(3) 0.1806(3) 0.2707(3) 0.055(3) Uani 0.3790(15) 1 d PDU A 1
S8A S 0.6749(2) 0.14017(19) 0.17533(17) 0.0442(10) Uani 0.3790(15) 1 d PDU A 1
F22A F 0.5830(4) 0.2214(5) 0.2744(5) 0.064(3) Uani 0.3790(15) 1 d PDU A 1
F23A F 0.7246(4) 0.2354(5) 0.3184(5) 0.070(3) Uani 0.3790(15) 1 d PDU A 1
F24A F 0.6512(6) 0.1096(3) 0.2953(4) 0.062(3) Uani 0.3790(15) 1 d PDU A 1
O28A O 0.5972(4) 0.0797(5) 0.1326(5) 0.046(3) Uani 0.3790(15) 1 d PDU A 1
O29A O 0.7598(4) 0.1027(6) 0.1813(6) 0.058(3) Uani 0.3790(15) 1 d PDU A 1
S8B S 0.7046(2) 0.2024(2) 0.22369(19) 0.1105(15) Uani 0.6210(15) 1 d PDU A 2
O26B O 0.7405(5) 0.0749(5) 0.0731(5) 0.093(3) Uani 0.6210(15) 1 d PDU A 2
S7B S 0.6712(2) 0.1374(2) 0.0713(2) 0.0924(12) Uani 0.6210(15) 1 d PDU A 2
O27B O 0.5899(6) 0.1050(7) 0.0216(7) 0.128(4) Uani 0.6210(15) 1 d PDU A 2
C37B C 0.7098(4) 0.2288(4) 0.0408(3) 0.179(4) Uani 0.6210(15) 1 d PDU A 2
N10B N 0.6458(6) 0.1948(6) 0.1455(3) 0.100(3) Uani 0.6210(15) 1 d PDU A 2
C38B C 0.6288(4) 0.1258(3) 0.2459(3) 0.144(4) Uani 0.6210(15) 1 d PDU A 2
F22B F 0.6155(7) 0.0421(4) 0.1979(4) 0.143(4) Uani 0.6210(15) 1 d PDU A 2
F23B F 0.5523(4) 0.1642(6) 0.2435(6) 0.170(5) Uani 0.6210(15) 1 d PDU A 2
F24B F 0.6566(6) 0.1160(6) 0.3123(3) 0.131(3) Uani 0.6210(15) 1 d PDU A 2
F19B F 0.7825(4) 0.2712(6) 0.0891(4) 0.167(4) Uani 0.6210(15) 1 d PDU A 2
F20B F 0.7251(6) 0.1919(6) -0.0258(3) 0.176(4) Uani 0.6210(15) 1 d PDU A 2
F21B F 0.6465(4) 0.2835(5) 0.0387(6) 0.176(4) Uani 0.6210(15) 1 d PDU A 2
O28B O 0.7852(4) 0.1577(5) 0.2299(7) 0.127(4) Uani 0.6210(15) 1 d PDU A 2
O29B O 0.6988(7) 0.2859(5) 0.2771(6) 0.170(5) Uani 0.6210(15) 1 d PDU A 2
S9 S 1.0148(2) 0.44458(18) -0.01884(17) 0.0706(11) Uani 0.50 1 d PDU . .
O30 O 1.1010(4) 0.4928(4) -0.0021(5) 0.069(3) Uani 0.50 1 d PDU . .
O31 O 0.9902(5) 0.3697(4) -0.0866(3) 0.087(3) Uani 0.50 1 d PDU . .
C39 C 1.0145(4) 0.3960(3) 0.0566(3) 0.102(2) Uani 0.50 1 d PDU . .
F25 F 1.0173(5) 0.4547(4) 0.1228(3) 0.086(2) Uani 0.50 1 d PDU . .
F26 F 0.9410(4) 0.3412(4) 0.0447(5) 0.102(3) Uani 0.50 1 d PDU . .
F27 F 1.0825(4) 0.3442(4) 0.0545(5) 0.100(3) Uani 0.50 1 d PDU . .
S10 S 0.9390(2) 0.6034(2) 0.02957(17) 0.0671(11) Uani 0.50 1 d PDU . .
O32 O 0.8551(3) 0.6212(7) 0.0508(5) 0.078(3) Uani 0.50 1 d PDU . .
O33 O 1.0196(3) 0.6411(7) 0.0847(5) 0.084(3) Uani 0.50 1 d PDU . .
C40 C 0.9506(4) 0.6465(3) -0.0485(3) 0.161(2) Uani 0.50 1 d PDU . .
F28 F 0.8748(4) 0.6137(6) -0.1005(5) 0.152(3) Uani 0.50 1 d PDU . .
F29 F 0.9507(7) 0.7368(4) -0.0256(7) 0.156(3) Uani 0.50 1 d PDU . .
F30 F 1.0191(4) 0.6232(7) -0.0826(5) 0.159(3) Uani 0.50 1 d PDU . .
N11 N 0.9293(4) 0.4984(3) -0.0132(5) 0.064(2) Uani 0.50 1 d PDU . .
S12 S 0.9029(2) 1.05201(19) 0.00320(16) 0.0718(11) Uani 0.50 1 d PDU . .
N12 N 0.9374(3) 0.9560(3) -0.0314(3) 0.070(2) Uani 0.50 1 d PDU . .
S11A S 1.0366(3) 0.9435(2) -0.0036(2) 0.0369(11) Uani 0.2645(19) 1 d PDU . 1
C41A C 1.0467(4) 0.9021(4) 0.0766(3) 0.0633(17) Uani 0.2645(19) 1 d PDU . 1
O34A O 1.0635(6) 0.8658(5) -0.0540(6) 0.052(3) Uani 0.2645(19) 1 d PDU . 1
O35A O 1.0895(5) 1.0291(4) 0.0151(7) 0.041(2) Uani 0.2645(19) 1 d PDU . 1
F31A F 1.1312(4) 0.8876(7) 0.0940(7) 0.066(2) Uani 0.2645(19) 1 d PDU . 1
F32A F 1.0273(6) 0.9639(5) 0.1336(4) 0.050(2) Uani 0.2645(19) 1 d PDU . 1
F33A F 0.9955(5) 0.8262(4) 0.0593(7) 0.058(2) Uani 0.2645(19) 1 d PDU . 1
S11B S 0.9849(3) 0.9212(3) 0.0330(3) 0.0709(16) Uani 0.2355(19) 1 d PDU . 2
O34B O 0.9320(6) 0.8387(4) 0.0236(7) 0.081(3) Uani 0.2355(19) 1 d PDU . 2
O35B O 0.9857(12) 0.9923(6) 0.1009(4) 0.075(3) Uani 0.2355(19) 1 d PDU . 2
C41B C 1.0995(3) 0.8885(4) 0.0432(3) 0.0622(18) Uani 0.2355(19) 1 d PDU . 2
F31B F 1.1095(7) 0.8319(6) -0.0203(4) 0.071(3) Uani 0.2355(19) 1 d PDU . 2
F32B F 1.1593(5) 0.9593(5) 0.0667(6) 0.069(3) Uani 0.2355(19) 1 d PDU . 2
F33B F 1.1159(8) 0.8464(5) 0.0936(4) 0.068(2) Uani 0.2355(19) 1 d PDU . 2
F34 F 0.8539(6) 1.0416(5) -0.1357(3) 0.140(3) Uani 0.50 1 d PDU . .
F35 F 0.8830(6) 1.1785(3) -0.0586(5) 0.127(3) Uani 0.50 1 d PDU . .
F36 F 0.9898(3) 1.0959(6) -0.0847(5) 0.151(3) Uani 0.50 1 d PDU . .
O36 O 0.8078(3) 1.0337(5) -0.0016(4) 0.093(3) Uani 0.50 1 d PDU . .
O37 O 0.9521(5) 1.1220(5) 0.0667(2) 0.060(2) Uani 0.50 1 d PDU . .
C42 C 0.9063(4) 1.0960(3) -0.0749(2) 0.137(3) Uani 0.50 1 d PDU . .
H11A H 0.382(3) 0.5249(10) 0.3865(9) 0.165 Uiso 1 1 d D . .
H11B H 0.3427 0.4641 0.4165 0.165 Uiso 1 1 d D . .

loop_
_atom_site_aniso_label
_atom_site_aniso_U_11
_atom_site_aniso_U_22
_atom_site_aniso_U_33
_atom_site_aniso_U_23
_atom_site_aniso_U_13
_atom_site_aniso_U_12
C1 0.031(2) 0.028(2) 0.039(2) 0.0154(18) 0.003(2) 0.0061(19)
C2 0.035(3) 0.038(2) 0.032(2) 0.006(2) 0.002(2) -0.006(2)
C3 0.048(3) 0.057(3) 0.056(3) 0.014(3) -0.004(3) -0.029(3)
C4 0.060(4) 0.054(3) 0.046(3) 0.028(2) -0.021(3) -0.010(3)
C5 0.062(4) 0.038(3) 0.044(3) 0.007(2) 0.003(3) -0.005(3)
C6 0.050(3) 0.024(2) 0.034(2) 0.0105(18) -0.002(2) 0.004(2)
C7 0.056(3) 0.034(2) 0.042(3) 0.009(2) 0.017(3) 0.004(2)
C8 0.093(5) 0.037(3) 0.102(6) 0.022(3) 0.011(5) -0.006(3)
C9 0.065(4) 0.059(4) 0.049(4) 0.003(3) -0.014(3) -0.003(3)
C10 0.091(5) 0.071(5) 0.070(5) -0.042(4) 0.014(4) -0.012(4)
C11 0.033(2) 0.034(2) 0.025(2) 0.0092(18) -0.001(2) -0.001(2)
C12 0.056(3) 0.040(2) 0.033(2) 0.016(2) -0.002(3) -0.005(2)
C13 0.029(3) 0.085(4) 0.047(3) 0.034(3) 0.009(2) 0.006(3)
C14 0.059(4) 0.047(3) 0.036(3) 0.012(2) 0.005(3) 0.008(3)
C15 0.064(4) 0.047(3) 0.039(3) 0.024(2) -0.001(3) 0.000(3)
C16 0.042(3) 0.032(2) 0.029(2) 0.0105(18) 0.002(2) 0.001(2)
C17 0.035(3) 0.053(3) 0.029(2) 0.011(2) 0.006(2) -0.009(2)
C18 0.023(2) 0.091(4) 0.048(3) 0.022(3) 0.013(2) -0.006(3)
C19 0.035(3) 0.040(3) 0.038(3) 0.009(2) 0.008(2) 0.004(2)
C20 0.037(3) 0.050(3) 0.040(3) 0.008(2) 0.008(2) 0.008(2)
C21 0.023(2) 0.027(2) 0.034(2) 0.0081(18) 0.005(2) 0.0021(18)
C22 0.032(2) 0.025(2) 0.029(2) 0.0088(17) 0.002(2) 0.0035(19)
C23 0.024(2) 0.040(2) 0.038(3) 0.010(2) 0.000(2) 0.002(2)
C24 0.052(3) 0.027(2) 0.057(3) 0.016(2) -0.008(3) 0.005(2)
C25 0.031(2) 0.041(2) 0.035(2) 0.0172(19) 0.006(2) 0.005(2)
C26 0.043(3) 0.075(4) 0.068(4) 0.031(3) -0.007(3) 0.002(3)
C27 0.039(3) 0.052(3) 0.040(3) 0.006(3) -0.005(3) -0.008(3)
C28 0.029(3) 0.047(3) 0.057(3) 0.014(2) 0.011(3) -0.004(2)
C29 0.058(4) 0.095(5) 0.049(3) 0.026(3) 0.002(3) -0.006(4)
C30 0.051(4) 0.046(3) 0.138(6) 0.040(3) 0.026(4) 0.003(3)
C31 0.048(3) 0.053(3) 0.047(3) 0.016(2) 0.010(3) 0.020(3)
C32 0.042(3) 0.046(3) 0.052(3) 0.017(2) 0.009(3) 0.001(2)
C33 0.077(4) 0.080(4) 0.067(4) 0.022(3) 0.021(4) 0.041(4)
C34 0.075(5) 0.094(5) 0.034(3) 0.015(3) 0.003(3) -0.018(4)
C35 0.038(3) 0.047(3) 0.041(3) 0.012(2) 0.004(2) 0.014(2)
C36 0.057(3) 0.045(3) 0.041(3) 0.000(3) 0.014(3) -0.006(3)
N1 0.037(2) 0.041(2) 0.035(2) 0.0126(17) 0.0042(19) -0.0060(19)
N2 0.069(3) 0.036(2) 0.050(3) -0.017(2) 0.006(3) -0.008(2)
N3 0.037(2) 0.040(2) 0.0271(19) 0.0116(16) 0.0007(18) 0.0019(19)
N4 0.029(2) 0.049(2) 0.0305(19) 0.0140(17) 0.0056(18) -0.0006(18)
N5 0.032(2) 0.0237(17) 0.037(2) 0.0068(16) 0.0034(18) 0.0033(16)
N6 0.035(2) 0.046(2) 0.065(3) 0.025(2) 0.002(2) 0.005(2)
N7 0.032(2) 0.042(2) 0.0309(19) 0.0136(16) -0.0020(18) 0.0062(18)
N8 0.040(3) 0.070(3) 0.058(3) 0.032(2) -0.003(2) -0.004(2)
N9 0.034(2) 0.046(2) 0.045(2) 0.007(2) 0.002(2) 0.014(2)
O1 0.0344(17) 0.0361(16) 0.0282(16) 0.0062(13) 0.0011(15) 0.0055(14)
O2 0.0349(18) 0.0394(17) 0.0250(15) 0.0052(13) 0.0000(15) -0.0022(15)
O3 0.0460(19) 0.0313(15) 0.0257(15) 0.0066(13) 0.0083(15) 0.0010(15)
O4 0.057(2) 0.0376(17) 0.0330(17) 0.0023(15) 0.0157(17) -0.0091(17)
O5 0.0416(19) 0.0329(15) 0.0265(15) 0.0104(13) -0.0050(15) -0.0042(15)
O6 0.046(2) 0.0348(16) 0.0365(18) 0.0118(14) -0.0004(17) 0.0039(16)
O7 0.0431(19) 0.0368(17) 0.0280(16) 0.0040(14) 0.0030(16) -0.0067(16)
O8 0.0326(17) 0.0451(17) 0.0293(16) 0.0119(14) 0.0025(15) 0.0009(15)
O9 0.0380(18) 0.0313(14) 0.0268(15) 0.0127(12) 0.0018(14) 0.0081(14)
O10 0.0351(17) 0.0298(15) 0.0307(16) 0.0072(13) 0.0009(15) 0.0025(14)
O11 0.0294(16) 0.0318(15) 0.0313(15) 0.0110(12) 0.0046(14) 0.0032(13)
O12 0.060(3) 0.043(2) 0.111(4) 0.018(2) 0.001(3) 0.016(2)
O13 0.048(3) 0.165(4) 0.224(5) 0.146(3) -0.043(3) -0.010(3)
O14 0.0350(19) 0.0525(19) 0.052(2) 0.0230(16) -0.0030(18) 0.0090(17)
O15 0.040(2) 0.042(2) 0.055(2) -0.0002(18) 0.0049(19) 0.0041(17)
O16 0.0382(19) 0.0469(19) 0.055(2) 0.0112(17) 0.0111(18) -0.0047(17)
O17 0.055(2) 0.0494(19) 0.056(2) 0.0228(17) 0.009(2) 0.0199(18)
O18 0.059(3) 0.100(3) 0.046(2) 0.025(2) 0.005(2) -0.027(2)
O19 0.046(2) 0.068(2) 0.062(2) 0.026(2) -0.002(2) -0.004(2)
O20 0.039(2) 0.159(5) 0.044(2) 0.020(3) -0.001(2) -0.005(3)
O21 0.096(4) 0.137(4) 0.052(2) 0.053(2) 0.021(3) 0.030(3)
O22 0.0348(19) 0.054(2) 0.056(2) 0.0182(18) -0.0046(19) 0.0049(17)
O23 0.069(2) 0.0451(19) 0.051(2) 0.0157(17) 0.022(2) 0.0141(19)
O24 0.078(3) 0.060(2) 0.069(2) 0.0356(18) 0.017(2) 0.008(2)
O25 0.038(2) 0.089(3) 0.058(2) -0.004(2) 0.0236(19) -0.013(2)
F1 0.068(2) 0.087(2) 0.0477(17) 0.0301(16) 0.0070(18) 0.0206(19)
F2 0.072(2) 0.0526(16) 0.0709(19) 0.0327(14) 0.0230(18) -0.0015(16)
F3 0.0644(19) 0.083(2) 0.086(2) 0.0432(17) 0.0454(18) 0.0291(18)
F4 0.074(2) 0.0839(18) 0.091(2) 0.0658(15) 0.0339(18) 0.0391(17)
F5 0.0489(17) 0.0513(17) 0.068(2) 0.0126(15) 0.0238(16) -0.0045(15)
F6 0.0561(19) 0.070(2) 0.0449(16) 0.0188(15) 0.0162(16) 0.0006(17)
F7 0.060(2) 0.109(3) 0.081(3) 0.019(3) 0.018(2) 0.021(2)
F8 0.112(3) 0.167(4) 0.071(3) 0.041(3) 0.014(3) 0.093(3)
F9 0.167(4) 0.072(2) 0.160(3) 0.068(2) 0.107(3) 0.045(2)
F10 0.076(3) 0.104(3) 0.111(3) 0.054(2) 0.023(3) 0.021(2)
F11 0.115(4) 0.109(3) 0.047(2) -0.005(2) -0.004(3) -0.002(3)
F12 0.151(4) 0.075(2) 0.046(2) 0.0143(18) 0.011(3) -0.039(3)
F13 0.0541(18) 0.0463(16) 0.0598(19) 0.0114(15) 0.0190(16) 0.0196(14)
F14 0.0541(18) 0.0374(15) 0.072(2) 0.0130(15) 0.0198(17) -0.0028(14)
F15 0.0483(19) 0.0523(18) 0.060(2) 0.0026(17) -0.0073(18) 0.0113(16)
F16 0.120(3) 0.082(3) 0.048(2) -0.014(2) 0.036(2) -0.029(2)
F17 0.078(2) 0.0479(18) 0.104(3) 0.0230(19) 0.036(2) 0.0175(18)
F18 0.0493(19) 0.0568(18) 0.059(2) 0.0099(16) 0.0043(17) -0.0136(16)
S1 0.0336(6) 0.0400(6) 0.0434(6) 0.0172(5) 0.0064(5) 0.0048(5)
S2 0.0324(6) 0.0411(6) 0.0402(6) 0.0175(5) 0.0030(5) 0.0063(5)
S3 0.0379(7) 0.0717(8) 0.0499(7) 0.0297(6) 0.0034(6) -0.0048(7)
S4 0.0520(9) 0.1090(11) 0.0417(7) 0.0355(7) 0.0067(7) 0.0091(9)
S5 0.0413(7) 0.0374(6) 0.0432(7) 0.0090(5) 0.0091(6) 0.0035(5)
S6 0.0420(7) 0.0438(7) 0.0380(6) 0.0068(5) 0.0070(6) -0.0032(6)
Co1 0.0330(4) 0.0284(3) 0.0247(3) 0.0079(3) 0.0017(3) 0.0006(3)
Co2 0.0293(5) 0.0255(5) 0.0242(5) 0.0067(4) 0.0022(5) 0.0014(4)
S7A 0.0216(12) 0.0346(13) 0.0221(11) 0.0123(10) 0.0075(11) 0.0089(11)
C37A 0.103(6) 0.039(5) 0.043(5) 0.020(4) 0.012(6) 0.032(5)
O27A 0.045(4) 0.040(4) 0.035(4) -0.010(3) 0.006(3) 0.009(3)
F19A 0.097(6) 0.054(4) 0.042(4) 0.020(3) 0.001(5) 0.027(5)
N10A 0.041(4) 0.038(3) 0.033(3) 0.008(3) 0.009(3) -0.002(3)
F21A 0.128(8) 0.086(5) 0.054(5) 0.042(4) 0.019(5) 0.026(6)
O26A 0.040(5) 0.056(4) 0.064(5) 0.034(4) 0.003(5) 0.027(4)
F20A 0.109(6) 0.046(4) 0.042(4) 0.002(4) 0.012(5) 0.051(4)
C38A 0.063(5) 0.043(5) 0.054(5) -0.004(5) 0.035(5) -0.018(5)
S8A 0.062(2) 0.0363(14) 0.0323(14) 0.0157(12) -0.0027(16) 0.0037(15)
F22A 0.080(5) 0.058(5) 0.064(5) 0.012(4) 0.045(4) 0.037(4)
F23A 0.096(6) 0.055(5) 0.033(4) -0.008(4) -0.010(5) -0.021(5)
F24A 0.090(6) 0.024(3) 0.066(5) 0.016(3) 0.002(5) -0.018(4)
O28A 0.060(6) 0.019(4) 0.042(5) 0.004(4) -0.020(5) -0.002(4)
O29A 0.056(5) 0.059(5) 0.069(6) 0.029(4) 0.017(5) 0.042(4)
S8B 0.149(3) 0.0740(19) 0.087(2) 0.0084(18) -0.001(2) 0.036(2)
O26B 0.101(5) 0.070(4) 0.120(6) 0.027(4) 0.055(5) 0.006(4)
S7B 0.100(2) 0.0687(16) 0.119(2) 0.0287(16) 0.0475(19) 0.0254(16)
O27B 0.111(6) 0.108(6) 0.146(8) 0.002(6) 0.041(6) 0.031(6)
C37B 0.271(7) 0.102(6) 0.205(7) 0.060(6) 0.119(7) 0.072(6)
N10B 0.124(4) 0.067(4) 0.107(4) 0.023(3) 0.022(4) 0.032(4)
C38B 0.154(6) 0.187(7) 0.112(6) 0.043(6) 0.071(6) 0.084(6)
F22B 0.179(7) 0.142(6) 0.138(6) 0.063(5) 0.070(6) 0.040(6)
F23B 0.146(6) 0.219(8) 0.152(7) 0.035(7) 0.073(6) 0.095(6)
F24B 0.160(7) 0.187(6) 0.082(4) 0.076(4) 0.044(5) 0.089(6)
F19B 0.277(8) 0.088(5) 0.187(6) 0.053(5) 0.151(6) 0.020(6)
F20B 0.276(9) 0.109(5) 0.189(8) 0.065(6) 0.117(7) 0.082(6)
F21B 0.252(8) 0.107(5) 0.217(8) 0.070(6) 0.115(7) 0.091(6)
O28B 0.120(7) 0.119(7) 0.111(7) 0.002(6) -0.003(6) 0.042(6)
O29B 0.189(9) 0.093(6) 0.150(9) -0.025(7) -0.050(8) 0.035(7)
S9 0.0735(18) 0.0474(15) 0.0648(18) -0.0001(14) -0.0213(16) 0.0237(14)
O30 0.078(4) 0.043(3) 0.072(4) 0.016(3) -0.017(4) 0.000(4)
O31 0.078(4) 0.067(4) 0.070(4) -0.012(4) -0.040(4) 0.021(4)
C39 0.108(3) 0.078(3) 0.111(3) 0.030(3) 0.008(3) -0.006(3)
F25 0.106(4) 0.065(3) 0.090(4) 0.029(3) 0.022(4) -0.012(4)
F26 0.111(4) 0.088(4) 0.109(4) 0.045(3) 0.013(4) -0.032(4)
F27 0.110(5) 0.073(4) 0.116(5) 0.036(4) 0.011(4) -0.002(4)
S10 0.0644(19) 0.0666(18) 0.0509(16) 0.0071(15) -0.0137(16) -0.0042(16)
O32 0.040(4) 0.114(7) 0.070(5) 0.011(5) 0.014(4) 0.006(5)
O33 0.072(5) 0.081(5) 0.061(4) -0.003(4) -0.029(4) -0.004(4)
C40 0.166(4) 0.151(4) 0.155(4) 0.072(3) -0.020(3) -0.052(3)
F28 0.161(5) 0.140(5) 0.145(5) 0.085(4) -0.043(5) -0.064(5)
F29 0.178(6) 0.124(5) 0.155(5) 0.067(5) -0.020(5) -0.043(5)
F30 0.150(6) 0.175(5) 0.152(6) 0.078(5) 0.002(5) -0.057(5)
N11 0.066(4) 0.047(3) 0.056(4) 0.007(3) -0.024(4) -0.004(3)
S12 0.105(2) 0.0529(16) 0.0450(15) 0.0047(13) 0.0048(17) -0.0067(17)
N12 0.084(3) 0.060(3) 0.052(3) -0.003(3) 0.014(3) 0.001(3)
S11A 0.0445(19) 0.0338(17) 0.0273(16) 0.0075(14) -0.0004(17) -0.0018(17)
C41A 0.072(3) 0.058(3) 0.048(3) 0.008(2) -0.001(3) -0.001(3)
O34A 0.056(4) 0.043(4) 0.041(4) -0.003(4) -0.003(4) 0.000(4)
O35A 0.061(4) 0.029(4) 0.035(4) 0.002(3) 0.031(3) -0.014(3)
F31A 0.072(3) 0.060(3) 0.050(3) 0.007(3) -0.005(3) 0.002(3)
F32A 0.068(4) 0.047(4) 0.032(3) 0.009(3) 0.010(4) 0.006(4)
F33A 0.071(4) 0.048(4) 0.045(4) 0.011(3) -0.003(4) -0.009(4)
S11B 0.069(2) 0.076(2) 0.052(2) 0.003(2) 0.007(2) -0.005(2)
O34B 0.080(4) 0.074(4) 0.063(4) -0.006(4) 0.002(4) -0.007(4)
O35B 0.074(4) 0.072(4) 0.061(4) 0.001(4) 0.005(4) 0.001(4)
C41B 0.069(3) 0.058(3) 0.048(3) 0.011(3) -0.006(3) 0.003(3)
F31B 0.071(4) 0.063(4) 0.057(4) 0.004(4) -0.014(4) 0.008(4)
F32B 0.075(4) 0.072(4) 0.045(4) 0.012(4) -0.009(4) 0.006(4)
F33B 0.076(3) 0.061(3) 0.053(3) 0.012(3) -0.006(3) -0.002(3)
F34 0.240(6) 0.074(4) 0.072(4) 0.016(4) -0.044(5) 0.038(5)
F35 0.235(6) 0.054(4) 0.068(4) 0.001(4) -0.002(5) 0.041(4)
F36 0.241(6) 0.082(5) 0.089(5) -0.012(5) 0.000(5) 0.000(5)
O36 0.088(5) 0.072(4) 0.090(5) 0.000(4) 0.001(5) -0.015(4)
O37 0.098(5) 0.051(4) 0.014(3) -0.005(3) 0.002(3) -0.018(4)
C42 0.238(4) 0.066(4) 0.073(4) 0.000(4) -0.017(4) 0.029(4)

loop_
_atom_type_symbol
_atom_type_description
_atom_type_scat_dispersion_real
_atom_type_scat_dispersion_imag
_atom_type_scat_source
C C .0181 .0091 'International Tables Vol C Tables 4.2.6.8 and 6.1.1.4'
H H .0000 .0000 'International Tables Vol C Tables 4.2.6.8 and 6.1.1.4'
N N .0311 .0180 'International Tables Vol C Tables 4.2.6.8 and 6.1.1.4'
O O .0492 .0322 'International Tables Vol C Tables 4.2.6.8 and 6.1.1.4'
F F .0727 .0534 'International Tables Vol C Tables 4.2.6.8 and 6.1.1.4'
S S .3331 .5567 'International Tables Vol C Tables 4.2.6.8 and 6.1.1.4'
Co Co -2.3653 3.6143 'International Tables Vol C Tables 4.2.6.8 and 6.1.1.4'

loop_
_geom_angle_atom_site_label_1
_geom_angle_atom_site_label_2
_geom_angle_atom_site_label_3
_geom_angle
O2 C1 O1 128.4(4)
O2 C1 C2 112.5(5)
O1 C1 C2 119.1(4)
N1 C2 C1 117.8(5)
N1 C2 H2A 107.9
C1 C2 H2A 107.9
N1 C2 H2B 107.9
C1 C2 H2B 107.9
H2A C2 H2B 107.2
N1 C3 H3A 109.5
N1 C3 H3B 109.5
H3A C3 H3B 109.5
N1 C3 H3C 109.5
H3A C3 H3C 109.5
H3B C3 H3C 109.5
N1 C4 H4A 109.5
N1 C4 H4B 109.5
H4A C4 H4B 109.5
N1 C4 H4C 109.5
H4A C4 H4C 109.5
H4B C4 H4C 109.5
N1 C5 H5A 109.5
N1 C5 H5B 109.5
H5A C5 H5B 109.5
N1 C5 H5C 109.5
H5A C5 H5C 109.5
H5B C5 H5C 109.5
O3 C6 O4 126.9(4)
O3 C6 C7 124.3(4)
O4 C6 C7 108.8(5)
N2 C7 C6 117.0(5)
N2 C7 H7A 108.1
C6 C7 H7A 108.1
N2 C7 H7B 108.1
C6 C7 H7B 108.1
H7A C7 H7B 107.3
N2 C8 H8A 109.5
N2 C8 H8B 109.5
H8A C8 H8B 109.5
N2 C8 H8C 109.5
H8A C8 H8C 109.5
H8B C8 H8C 109.5
N2 C9 H9A 109.5
N2 C9 H9B 109.5
H9A C9 H9B 109.5
N2 C9 H9C 109.5
H9A C9 H9C 109.5
H9B C9 H9C 109.5
N2 C10 H10A 109.5
N2 C10 H10B 109.5
H10A C10 H10B 109.5
N2 C10 H10C 109.5
H10A C10 H10C 109.5
H10B C10 H10C 109.5
O6 C11 O5 127.0(5)
O6 C11 C12 115.9(4)
O5 C11 C12 117.1(4)
N3 C12 C11 116.4(4)
N3 C12 H12A 108.2
C11 C12 H12A 108.2
N3 C12 H12B 108.2
C11 C12 H12B 108.2
H12A C12 H12B 107.3
N3 C13 H13A 109.5
N3 C13 H13B 109.5
H13A C13 H13B 109.5
N3 C13 H13C 109.5
H13A C13 H13C 109.5
H13B C13 H13C 109.5
N3 C14 H14A 109.5
N3 C14 H14B 109.5
H14A C14 H14B 109.5
N3 C14 H14C 109.5
H14A C14 H14C 109.5
H14B C14 H14C 109.5
N3 C15 H15A 109.5
N3 C15 H15B 109.5
H15A C15 H15B 109.5
N3 C15 H15C 109.5
H15A C15 H15C 109.5
H15B C15 H15C 109.5
O8 C16 O7 126.9(5)
O8 C16 C17 120.9(4)
O7 C16 C17 112.2(4)
N4 C17 C16 117.5(4)
N4 C17 H17A 107.9
C16 C17 H17A 107.9
N4 C17 H17B 107.9
C16 C17 H17B 107.9
H17A C17 H17B 107.2
N4 C18 H18A 109.5
N4 C18 H18B 109.5
H18A C18 H18B 109.5
N4 C18 H18C 109.5
H18A C18 H18C 109.5
H18B C18 H18C 109.5
N4 C19 H19A 109.5
N4 C19 H19B 109.5
H19A C19 H19B 109.5
N4 C19 H19C 109.5
H19A C19 H19C 109.5
H19B C19 H19C 109.5
N4 C20 H20A 109.5
N4 C20 H20B 109.5
H20A C20 H20B 109.5
N4 C20 H20C 109.5
H20A C20 H20C 109.5
H20B C20 H20C 109.5
O10 C21 O9 129.8(5)
O10 C21 C22 118.6(4)
O9 C21 C22 111.5(4)
N5 C22 C21 118.6(3)
N5 C22 H22A 107.7
C21 C22 H22A 107.7
N5 C22 H22B 107.7
C21 C22 H22B 107.7
H22A C22 H22B 107.1
N5 C23 H23A 109.5
N5 C23 H23B 109.5
H23A C23 H23B 109.5
N5 C23 H23C 109.5
H23A C23 H23C 109.5
H23B C23 H23C 109.5
N5 C24 H24A 109.5
N5 C24 H24B 109.5
H24A C24 H24B 109.5
N5 C24 H24C 109.5
H24A C24 H24C 109.5
H24B C24 H24C 109.5
N5 C25 H25A 109.5
N5 C25 H25B 109.5
H25A C25 H25B 109.5
N5 C25 H25C 109.5
H25A C25 H25C 109.5
H25B C25 H25C 109.5
O12 C26 O13 121.1(7)
O12 C26 C27 124.7(6)
O13 C26 C27 114.1(5)
N6 C27 C26 116.2(4)
N6 C27 H27A 108.2
C26 C27 H27A 108.2
N6 C27 H27B 108.2
C26 C27 H27B 108.2
H27A C27 H27B 107.4
N6 C28 H28A 109.5
N6 C28 H28B 109.5
H28A C28 H28B 109.5
N6 C28 H28C 109.5
H28A C28 H28C 109.5
H28B C28 H28C 109.5
N6 C29 H29A 109.5
N6 C29 H29B 109.5
H29A C29 H29B 109.5
N6 C29 H29C 109.5
H29A C29 H29C 109.5
H29B C29 H29C 109.5
N6 C30 H30A 109.5
N6 C30 H30B 109.5
H30A C30 H30B 109.5
N6 C30 H30C 109.5
H30A C30 H30C 109.5
H30B C30 H30C 109.5
F1 C31 F3 109.1(5)
F1 C31 F2 108.5(5)
F3 C31 F2 107.9(5)
F1 C31 S1 111.2(4)
F3 C31 S1 110.0(4)
F2 C31 S1 110.0(4)
F4 C32 F6 108.8(5)
F4 C32 F5 107.3(5)
F6 C32 F5 107.3(5)
F4 C32 S2 110.8(4)
F6 C32 S2 111.1(4)
F5 C32 S2 111.4(4)
F7 C33 F9 112.2(6)
F7 C33 F8 108.5(6)
F9 C33 F8 108.6(7)
F7 C33 S3 110.3(6)
F9 C33 S3 110.2(5)
F8 C33 S3 106.9(5)
F11 C34 F12 109.9(7)
F11 C34 F10 105.9(6)
F12 C34 F10 105.9(6)
F11 C34 S4 111.5(6)
F12 C34 S4 112.0(5)
F10 C34 S4 111.2(5)
F14 C35 F15 108.8(5)
F14 C35 F13 107.3(5)
F15 C35 F13 105.7(4)
F14 C35 S5 112.8(4)
F15 C35 S5 113.5(4)
F13 C35 S5 108.3(4)
F16 C36 F17 109.5(5)
F16 C36 F18 108.8(5)
F17 C36 F18 106.9(5)
F16 C36 S6 110.6(5)
F17 C36 S6 111.8(4)
F18 C36 S6 109.2(4)
C4 N1 C5 108.9(5)
C4 N1 C2 112.4(4)
C5 N1 C2 112.0(4)
C4 N1 C3 109.5(4)
C5 N1 C3 107.0(4)
C2 N1 C3 106.9(4)
C9 N2 C7 111.7(5)
C9 N2 C8 108.6(6)
C7 N2 C8 112.9(5)
C9 N2 C10 105.8(5)
C7 N2 C10 107.0(5)
C8 N2 C10 110.5(5)
C13 N3 C12 109.8(4)
C13 N3 C14 111.1(4)
C12 N3 C14 112.6(4)
C13 N3 C15 108.7(5)
C12 N3 C15 107.7(4)
C14 N3 C15 106.8(4)
C20 N4 C17 111.5(4)
C20 N4 C18 109.4(4)
C17 N4 C18 105.8(4)
C20 N4 C19 110.8(4)
C17 N4 C19 111.2(4)
C18 N4 C19 108.0(4)
C22 N5 C25 112.1(4)
C22 N5 C24 107.5(4)
C25 N5 C24 108.0(4)
C22 N5 C23 110.5(4)
C25 N5 C23 110.8(3)
C24 N5 C23 107.9(4)
C27 N6 C29 114.2(5)
C27 N6 C28 111.1(5)
C29 N6 C28 110.0(4)
C27 N6 C30 104.8(4)
C29 N6 C30 109.2(6)
C28 N6 C30 107.2(5)
S1 N7 S2 125.7(3)
S3 N8 S4 126.4(4)
S6 N9 S5 124.3(3)
C1 O1 Co1 121.7(3)
C6 O3 Co1 127.4(3)
C6 O4 H4 109.5
C11 O5 Co1 122.4(3)
C16 O7 Co1 134.9(4)
C16 O8 Co2 136.2(3)
C21 O9 Co1 134.1(3)
C21 O10 Co2 134.7(3)
Co2 O11 Co1 117.59(15)
Co2 O11 H11A 128(2)
Co1 O11 H11A 78.7(13)
C26 O13 H13 109.5
O14 S1 O15 118.9(2)
O14 S1 N7 116.7(2)
O15 S1 N7 108.1(2)
O14 S1 C31 105.5(3)
O15 S1 C31 103.9(3)
N7 S1 C31 101.3(3)
O16 S2 O17 118.4(2)
O16 S2 N7 117.1(2)
O17 S2 N7 108.5(2)
O16 S2 C32 104.3(3)
O17 S2 C32 103.8(3)
N7 S2 C32 102.3(3)
O18 S3 O19 117.0(3)
O18 S3 N8 115.9(3)
O19 S3 N8 108.5(3)
O18 S3 C33 107.6(4)
O19 S3 C33 102.8(3)
N8 S3 C33 103.3(3)
O21 S4 O20 119.2(3)
O21 S4 N8 111.9(3)
O20 S4 N8 115.4(3)
O21 S4 C34 102.5(3)
O20 S4 C34 101.9(4)
N8 S4 C34 102.8(3)
O22 S5 O23 119.6(3)
O22 S5 N9 117.5(3)
O23 S5 N9 109.0(3)
O22 S5 C35 105.1(3)
O23 S5 C35 103.3(3)
N9 S5 C35 99.1(3)
O24 S6 O25 117.4(3)
O24 S6 N9 117.7(3)
O25 S6 N9 107.7(3)
O24 S6 C36 105.8(3)
O25 S6 C36 103.3(3)
N9 S6 C36 103.0(3)
O9 Co1 O1 89.29(15)
O9 Co1 O5 172.12(15)
O1 Co1 O5 93.60(15)
O9 Co1 O7 92.69(15)
O1 Co1 O7 173.96(14)
O5 Co1 O7 83.72(15)
O9 Co1 O11 93.27(13)
O1 Co1 O11 95.25(13)
O5 Co1 O11 93.76(13)
O7 Co1 O11 90.34(13)
O9 Co1 O3 87.38(13)
O1 Co1 O3 86.88(14)
O5 Co1 O3 85.46(13)
O7 Co1 O3 87.51(14)
O11 Co1 O3 177.78(14)
O10 Co2 O11 91.53(12)
O10 Co2 O8 93.19(14)
O11 Co2 O8 91.96(13)
O26A S7A O27A 120.0(5)
O26A S7A N10A 121.4(5)
O27A S7A N10A 106.2(5)
O26A S7A C37A 104.8(5)
O27A S7A C37A 102.9(5)
N10A S7A C37A 97.2(4)
F19A C37A F20A 107.1(6)
F19A C37A F21A 107.8(7)
F20A C37A F21A 108.2(7)
F19A C37A S7A 111.1(6)
F20A C37A S7A 111.0(6)
F21A C37A S7A 111.4(5)
S8A N10A S7A 123.5(5)
F23A C38A F22A 108.7(5)
F23A C38A F24A 104.9(6)
F22A C38A F24A 108.6(7)
F23A C38A S8A 113.6(5)
F22A C38A S8A 112.0(5)
F24A C38A S8A 108.6(5)
O28A S8A O29A 117.5(5)
O28A S8A N10A 109.7(5)
O29A S8A N10A 116.6(5)
O28A S8A C38A 105.7(5)
O29A S8A C38A 105.2(5)
N10A S8A C38A 99.9(4)
O29B S8B O28B 120.0(6)
O29B S8B N10B 111.5(6)
O28B S8B N10B 120.8(6)
O29B S8B C38B 101.5(6)
O28B S8B C38B 100.3(5)
N10B S8B C38B 95.9(4)
O27B S7B O26B 118.0(6)
O27B S7B N10B 105.0(6)
O26B S7B N10B 120.1(6)
O27B S7B C37B 102.1(6)
O26B S7B C37B 109.3(5)
N10B S7B C37B 99.4(4)
F20B C37B F21B 110.5(7)
F20B C37B F19B 112.1(7)
F21B C37B F19B 110.8(6)
F20B C37B S7B 107.2(6)
F21B C37B S7B 108.4(6)
F19B C37B S7B 107.6(6)
S7B N10B S8B 121.9(6)
F24B C38B F23B 109.9(7)
F24B C38B F22B 105.4(6)
F23B C38B F22B 109.9(6)
F24B C38B S8B 113.8(5)
F23B C38B S8B 104.1(6)
F22B C38B S8B 113.6(6)
O30 S9 O31 118.1(5)
O30 S9 N11 119.8(4)
O31 S9 N11 105.7(4)
O30 S9 C39 105.5(4)
O31 S9 C39 105.7(4)
N11 S9 C39 99.5(4)
F25 C39 F26 103.8(6)
F25 C39 F27 113.6(6)
F26 C39 F27 106.5(5)
F25 C39 S9 115.7(5)
F26 C39 S9 112.4(5)
F27 C39 S9 104.7(5)
O32 S10 O33 118.1(5)
O32 S10 N11 105.0(5)
O33 S10 N11 117.7(5)
O32 S10 C40 111.6(5)
O33 S10 C40 104.0(5)
N11 S10 C40 98.9(4)
F29 C40 F30 109.7(8)
F29 C40 F28 106.6(7)
F30 C40 F28 106.7(6)
F29 C40 S10 108.8(7)
F30 C40 S10 119.0(6)
F28 C40 S10 105.3(6)
C40 F29 O34B 159.5(11)
S10 N11 S9 120.6(4)
O37 S12 O36 117.9(5)
O37 S12 N12 124.3(4)
O36 S12 N12 105.6(4)
O37 S12 C42 103.9(3)
O36 S12 C42 103.6(4)
N12 S12 C42 97.4(3)
S11A N12 S11B 47.8(3)
S11A N12 S12 117.9(3)
S11B N12 S12 109.3(4)
O34A S11A O35A 117.8(6)
O34A S11A N12 110.6(5)
O35A S11A N12 108.8(5)
O34A S11A C41A 98.1(6)
O35A S11A C41A 111.5(6)
N12 S11A C41A 109.5(4)
F33A C41A F32A 111.0(7)
F33A C41A F31A 109.8(7)
F32A C41A F31A 108.6(7)
F33A C41A S11A 110.6(6)
F32A C41A S11A 110.7(6)
F31A C41A S11A 106.0(7)
O35B S11B O34B 114.7(8)
O35B S11B N12 106.2(6)
O34B S11B N12 104.7(5)
O35B S11B C41B 104.4(7)
O34B S11B C41B 103.2(5)
N12 S11B C41B 124.2(4)
S11B O34B F29 124.7(8)
F32B C41B F31B 111.4(8)
F32B C41B F33B 105.6(7)
F31B C41B F33B 107.4(7)
F32B C41B S11B 112.1(5)
F31B C41B S11B 109.4(5)
F33B C41B S11B 110.8(6)
F35 C42 F34 112.0(6)
F35 C42 F36 109.8(7)
F34 C42 F36 108.5(6)
F35 C42 S12 109.5(5)
F34 C42 S12 109.4(5)
F36 C42 S12 107.5(5)

loop_
_geom_bond_atom_site_label_1
_geom_bond_atom_site_label_2
_geom_bond_distance
C1 O2 1.235(5)
C1 O1 1.261(7)
C1 C2 1.548(7)
C2 N1 1.505(6)
C2 H2A 0.9900
C2 H2B 0.9900
C3 N1 1.520(7)
C3 H3A 0.9800
C3 H3B 0.9800
C3 H3C 0.9800
C4 N1 1.475(8)
C4 H4A 0.9800
C4 H4B 0.9800
C4 H4C 0.9800
C5 N1 1.499(7)
C5 H5A 0.9800
C5 H5B 0.9800
C5 H5C 0.9800
C6 O3 1.204(7)
C6 O4 1.312(6)
C6 C7 1.505(7)
C7 N2 1.479(7)
C7 H7A 0.9900
C7 H7B 0.9900
C8 N2 1.498(10)
C8 H8A 0.9800
C8 H8B 0.9800
C8 H8C 0.9800
C9 N2 1.445(9)
C9 H9A 0.9800
C9 H9B 0.9800
C9 H9C 0.9800
C10 N2 1.535(9)
C10 H10A 0.9800
C10 H10B 0.9800
C10 H10C 0.9800
C11 O6 1.221(6)
C11 O5 1.292(5)
C11 C12 1.522(8)
C12 N3 1.497(6)
C12 H12A 0.9900
C12 H12B 0.9900
C13 N3 1.486(7)
C13 H13A 0.9800
C13 H13B 0.9800
C13 H13C 0.9800
C14 N3 1.504(7)
C14 H14A 0.9800
C14 H14B 0.9800
C14 H14C 0.9800
C15 N3 1.513(7)
C15 H15A 0.9800
C15 H15B 0.9800
C15 H15C 0.9800
C16 O8 1.239(6)
C16 O7 1.281(6)
C16 C17 1.516(8)
C17 N4 1.497(6)
C17 H17A 0.9900
C17 H17B 0.9900
C18 N4 1.507(8)
C18 H18A 0.9800
C18 H18B 0.9800
C18 H18C 0.9800
C19 N4 1.514(6)
C19 H19A 0.9800
C19 H19B 0.9800
C19 H19C 0.9800
C20 N4 1.481(8)
C20 H20A 0.9800
C20 H20B 0.9800
C20 H20C 0.9800
C21 O10 1.251(5)
C21 O9 1.252(6)
C21 C22 1.546(7)
C22 N5 1.475(6)
C22 H22A 0.9900
C22 H22B 0.9900
C23 N5 1.510(6)
C23 H23A 0.9800
C23 H23B 0.9800
C23 H23C 0.9800
C24 N5 1.502(6)
C24 H24A 0.9800
C24 H24B 0.9800
C24 H24C 0.9800
C25 N5 1.498(7)
C25 H25A 0.9800
C25 H25B 0.9800
C25 H25C 0.9800
C26 O12 1.209(7)
C26 O13 1.292(9)
C26 C27 1.483(9)
C27 N6 1.460(8)
C27 H27A 0.9900
C27 H27B 0.9900
C28 N6 1.503(7)
C28 H28A 0.9800
C28 H28B 0.9800
C28 H28C 0.9800
C29 N6 1.478(8)
C29 H29A 0.9800
C29 H29B 0.9800
C29 H29C 0.9800
C30 N6 1.505(7)
C30 H30A 0.9800
C30 H30B 0.9800
C30 H30C 0.9800
C31 F1 1.313(7)
C31 F3 1.318(7)
C31 F2 1.325(6)
C31 S1 1.829(7)
C32 F4 1.319(7)
C32 F6 1.327(6)
C32 F5 1.336(6)
C32 S2 1.818(7)
C33 F7 1.284(9)
C33 F9 1.307(10)
C33 F8 1.375(8)
C33 S3 1.820(8)
C34 F11 1.297(7)
C34 F12 1.300(9)
C34 F10 1.334(9)
C34 S4 1.821(8)
C35 F14 1.311(7)
C35 F15 1.314(6)
C35 F13 1.354(7)
C35 S5 1.817(5)
C36 F16 1.296(7)
C36 F17 1.318(8)
C36 F18 1.353(7)
C36 S6 1.827(6)
N7 S1 1.574(5)
N7 S2 1.576(4)
N8 S3 1.529(6)
N8 S4 1.610(5)
N9 S6 1.563(5)
N9 S5 1.592(5)
O1 Co1 2.049(4)
O3 Co1 2.178(3)
O4 H4 0.8400
O5 Co1 2.052(4)
O7 Co1 2.103(4)
O8 Co2 2.100(4)
O9 Co1 2.022(4)
O10 Co2 2.059(3)
O11 Co2 2.079(3)
O11 Co1 2.157(3)
O11 H11A 0.851(15)
O13 H13 0.8400
O14 S1 1.415(4)
O15 S1 1.435(4)
O16 S2 1.416(4)
O17 S2 1.436(4)
O18 S3 1.414(5)
O19 S3 1.425(4)
O20 S4 1.430(5)
O21 S4 1.423(6)
O22 S5 1.413(4)
O23 S5 1.424(5)
O24 S6 1.401(5)
O25 S6 1.428(4)
S7A O26A 1.425(6)
S7A O27A 1.432(6)
S7A N10A 1.566(6)
S7A C37A 1.845(9)
C37A F19A 1.321(7)
C37A F20A 1.325(7)
C37A F21A 1.327(8)
N10A S8A 1.557(6)
C38A F23A 1.319(6)
C38A F22A 1.321(7)
C38A F24A 1.332(7)
C38A S8A 1.830(6)
S8A O28A 1.433(6)
S8A O29A 1.438(6)
S8B O29B 1.409(7)
S8B O28B 1.436(7)
S8B N10B 1.567(6)
S8B C38B 1.831(6)
O26B S7B 1.463(9)
S7B O27B 1.387(10)
S7B N10B 1.567(6)
S7B C37B 1.815(6)
C37B F20B 1.309(7)
C37B F21B 1.310(7)
C37B F19B 1.312(7)
C38B F24B 1.324(7)
C38B F23B 1.329(7)
C38B F22B 1.331(6)
S9 O30 1.424(6)
S9 O31 1.437(5)
S9 N11 1.577(6)
S9 C39 1.830(6)
C39 F25 1.317(6)
C39 F26 1.326(7)
C39 F27 1.335(7)
S10 O32 1.430(6)
S10 O33 1.436(6)
S10 N11 1.577(5)
S10 C40 1.856(6)
C40 F29 1.337(7)
C40 F30 1.344(8)
C40 F28 1.347(7)
F29 O34B 1.647(11)
S12 O37 1.426(5)
S12 O36 1.452(5)
S12 N12 1.592(5)
S12 C42 1.840(5)
N12 S11A 1.546(5)
N12 S11B 1.562(6)
S11A O34A 1.431(7)
S11A O35A 1.443(6)
S11A C41A 1.827(7)
C41A F33A 1.310(7)
C41A F32A 1.313(7)
C41A F31A 1.315(7)
S11B O35B 1.434(7)
S11B O34B 1.438(7)
S11B C41B 1.829(6)
C41B F32B 1.313(7)
C41B F31B 1.315(7)
C41B F33B 1.318(8)
F34 C42 1.314(6)
F35 C42 1.303(6)
F36 C42 1.326(7)
